data_4300449
_journal_name_full 'Inorganic Chemistry'
_journal_paper_doi 10.1021/ic051290t
_journal_year 2006
_chemical_formula_moiety 'C28 H46 N6'
_chemical_formula_sum 'C28 H46 N6'
_chemical_formula_weight 466.71
_space_group_IT_number 14
_symmetry_cell_setting monoclinic
_symmetry_space_group_name_Hall '-P 2yn'
_symmetry_space_group_name_H-M 'P 1 21/n 1'
_cell_angle_alpha 90
_cell_angle_beta 106.571(6)
_cell_angle_gamma 90
_cell_formula_units_Z 4
_cell_length_a 11.221(2)
_cell_length_b 14.921(2)
_cell_length_c 18.382(2)
_cell_measurement_temperature 296.1
_cell_volume 2949.9(7)
_exptl_crystal_density_diffrn 1.051
_cod_original_sg_symbol_H-M 'P 21/n'
_cod_database_code 4300449

loop_
_symmetry_equiv_pos_site_id
_symmetry_equiv_pos_as_xyz
1 +X,+Y,+Z
2 1/2-X,1/2+Y,1/2-Z
3 -X,-Y,-Z
4 1/2+X,1/2-Y,1/2+Z

loop_
_atom_site_label
_atom_site_type_symbol
_atom_site_fract_x
_atom_site_fract_y
_atom_site_fract_z
_atom_site_U_iso_or_equiv
_atom_site_adp_type
_atom_site_occupancy
_atom_site_symmetry_multiplicity
_atom_site_calc_flag
_atom_site_refinement_flags
_atom_site_disorder_assembly
_atom_site_disorder_group
N11 N 0.4163(3) 0.5564(2) 0.7144(2) 0.0495(10) Uani 1.00 1 d . . .
N12 N 0.4881(3) 0.4855(2) 0.7490(2) 0.0440(10) Uani 1.00 1 d . . .
N21 N 0.2983(3) 0.5114(2) 0.8499(2) 0.0522(10) Uani 1.00 1 d . . .
N22 N 0.4242(3) 0.5138(2) 0.8610(2) 0.0430(9) Uani 1.00 1 d . . .
N31 N 0.5149(3) 0.3009(2) 0.8644(2) 0.0585(11) Uani 1.00 1 d . . .
N32 N 0.4363(3) 0.3617(2) 0.8175(2) 0.0461(10) Uani 1.00 1 d . . .
C1 C 0.4844(3) 0.4521(2) 0.8228(2) 0.0433(11) Uani 1.00 1 d . . .
C11 C 0.3445(7) 0.6138(4) 0.5215(3) 0.183(3) Uani 1.00 1 d . . .
C12 C 0.4957(6) 0.7202(4) 0.6039(4) 0.163(3) Uani 1.00 1 d . . .
C13 C 0.3996(4) 0.6476(3) 0.6007(2) 0.074(2) Uani 1.00 1 d . . .
C14 C 0.4554(4) 0.5736(3) 0.6536(2) 0.0534(13) Uani 1.00 1 d . . .
C15 C 0.5513(4) 0.5143(3) 0.6502(2) 0.062(1) Uani 1.00 1 d . . .
C16 C 0.5725(3) 0.4596(3) 0.7121(2) 0.0523(13) Uani 1.00 1 d . . .
C17 C 0.6622(4) 0.3838(3) 0.7374(3) 0.065(2) Uani 1.00 1 d . . .
C18 C 0.6120(5) 0.2966(3) 0.6978(3) 0.109(2) Uani 1.00 1 d . . .
C19 C 0.7858(4) 0.4060(4) 0.7219(4) 0.131(3) Uani 1.00 1 d . . .
C21 C 0.0613(5) 0.5187(5) 0.8740(4) 0.170(3) Uani 1.00 1 d . . .
C22 C 0.1424(5) 0.6297(4) 0.9738(3) 0.129(3) Uani 1.00 1 d . . .
C23 C 0.1464(4) 0.5930(3) 0.8985(3) 0.078(2) Uani 1.00 1 d . . .
C24 C 0.2781(4) 0.5745(3) 0.8966(2) 0.0489(13) Uani 1.00 1 d . . .
C25 C 0.3875(4) 0.6161(2) 0.9360(2) 0.0521(13) Uani 1.00 1 d . . .
C26 C 0.4815(3) 0.5776(2) 0.9129(2) 0.0433(11) Uani 1.00 1 d . . .
C27 C 0.6182(4) 0.5954(3) 0.9350(2) 0.0533(13) Uani 1.00 1 d . . .
C28 C 0.6635(4) 0.6381(3) 0.8723(2) 0.082(2) Uani 1.00 1 d . . .
C29 C 0.6566(4) 0.6542(3) 1.0053(2) 0.083(2) Uani 1.00 1 d . . .
C31 C 0.4573(8) 0.0743(6) 0.8933(8) 0.383(7) Uani 1.00 1 d . . .
C32 C 0.6472(8) 0.1356(5) 0.8986(5) 0.220(5) Uani 1.00 1 d . . .
C33 C 0.5187(7) 0.1409(4) 0.8888(4) 0.125(3) Uani 1.00 1 d . . .
C34 C 0.4574(4) 0.2231(3) 0.8482(3) 0.064(2) Uani 1.00 1 d . . .
C35 C 0.3454(4) 0.2331(3) 0.7919(3) 0.064(2) Uani 1.00 1 d . . .
C36 C 0.3326(4) 0.3217(3) 0.7718(2) 0.0501(13) Uani 1.00 1 d . . .
C37 C 0.2344(4) 0.3696(3) 0.7135(2) 0.060(1) Uani 1.00 1 d . . .
C38 C 0.2513(4) 0.3586(3) 0.6335(2) 0.086(2) Uani 1.00 1 d . . .
C39 C 0.1056(4) 0.3361(4) 0.7147(3) 0.109(2) Uani 1.00 1 d . . .
H1 H 0.5684 0.4488 0.8532 0.053 Uiso 1.00 1 c R . .
H2 H 0.3084 0.6617 0.4885 0.213 Uiso 1.00 1 c R . .
H3 H 0.4078 0.5863 0.5042 0.213 Uiso 1.00 1 c R . .
H4 H 0.2822 0.5708 0.5219 0.213 Uiso 1.00 1 c R . .
H5 H 0.5271 0.7407 0.6547 0.210 Uiso 1.00 1 c R . .
H6 H 0.5614 0.6944 0.5878 0.210 Uiso 1.00 1 c R . .
H7 H 0.4612 0.7692 0.5718 0.210 Uiso 1.00 1 c R . .
H8 H 0.3352 0.6735 0.6180 0.093 Uiso 1.00 1 c R . .
H9 H 0.5938 0.5125 0.6123 0.079 Uiso 1.00 1 c R . .
H10 H 0.6784 0.3753 0.7905 0.083 Uiso 1.00 1 c R . .
H11 H 0.5363 0.2803 0.7078 0.137 Uiso 1.00 1 c R . .
H12 H 0.5968 0.3079 0.6451 0.137 Uiso 1.00 1 c R . .
H13 H 0.6704 0.2492 0.7127 0.137 Uiso 1.00 1 c R . .
H14 H 0.8456 0.3595 0.7373 0.162 Uiso 1.00 1 c R . .
H15 H 0.7659 0.4137 0.6685 0.162 Uiso 1.00 1 c R . .
H16 H 0.8189 0.4603 0.7465 0.162 Uiso 1.00 1 c R . .
H17 H -0.0210 0.5364 0.8717 0.213 Uiso 1.00 1 c R . .
H18 H 0.0631 0.4967 0.8258 0.213 Uiso 1.00 1 c R . .
H19 H 0.0877 0.4729 0.9110 0.213 Uiso 1.00 1 c R . .
H20 H 0.1694 0.5845 1.0112 0.163 Uiso 1.00 1 c R . .
H21 H 0.1972 0.6796 0.9860 0.163 Uiso 1.00 1 c R . .
H22 H 0.0607 0.6482 0.9722 0.163 Uiso 1.00 1 c R . .
H23 H 0.1153 0.6386 0.8620 0.098 Uiso 1.00 1 c R . .
H24 H 0.3971 0.6622 0.9728 0.065 Uiso 1.00 1 c R . .
H25 H 0.6603 0.5396 0.9465 0.064 Uiso 1.00 1 c R . .
H26 H 0.7508 0.6480 0.8887 0.100 Uiso 1.00 1 c R . .
H27 H 0.6434 0.6013 0.8283 0.101 Uiso 1.00 1 c R . .
H28 H 0.6217 0.6939 0.8608 0.101 Uiso 1.00 1 c R . .
H29 H 0.7439 0.6639 1.0203 0.098 Uiso 1.00 1 c R . .
H30 H 0.6149 0.7101 0.9941 0.098 Uiso 1.00 1 c R . .
H31 H 0.6333 0.6257 1.0454 0.098 Uiso 1.00 1 c R . .
H32 H 0.3994 0.0930 0.9192 0.418 Uiso 1.00 1 c R . .
H33 H 0.4138 0.0533 0.8441 0.418 Uiso 1.00 1 c R . .
H34 H 0.5075 0.0274 0.9210 0.418 Uiso 1.00 1 c R . .
H35 H 0.6866 0.1170 0.9492 0.281 Uiso 1.00 1 c R . .
H36 H 0.6655 0.0941 0.8641 0.281 Uiso 1.00 1 c R . .
H37 H 0.6769 0.1933 0.8905 0.281 Uiso 1.00 1 c R . .
H38 H 0.5243 0.1644 0.9377 0.161 Uiso 1.00 1 c R . .
H39 H 0.2877 0.1871 0.7703 0.080 Uiso 1.00 1 c R . .
H40 H 0.2402 0.4316 0.7258 0.071 Uiso 1.00 1 c R . .
H41 H 0.2450 0.2967 0.6208 0.099 Uiso 1.00 1 c R . .
H42 H 0.1889 0.3909 0.5972 0.099 Uiso 1.00 1 c R . .
H43 H 0.3310 0.3801 0.6335 0.099 Uiso 1.00 1 c R . .
H44 H 0.0974 0.3439 0.7643 0.129 Uiso 1.00 1 c R . .
H45 H 0.0415 0.3682 0.6794 0.129 Uiso 1.00 1 c R . .
H46 H 0.0992 0.2742 0.7020 0.129 Uiso 1.00 1 c R . .

loop_
_atom_site_aniso_label
_atom_site_aniso_U_11
_atom_site_aniso_U_22
_atom_site_aniso_U_33
_atom_site_aniso_U_12
_atom_site_aniso_U_13
_atom_site_aniso_U_23
N11 0.056(2) 0.050(2) 0.047(2) 0.005(2) 0.021(2) -0.000(2)
N12 0.050(2) 0.043(2) 0.045(2) 0.001(2) 0.022(2) 0.001(2)
N21 0.046(2) 0.060(2) 0.057(2) -0.002(2) 0.024(2) -0.009(2)
N22 0.042(2) 0.047(2) 0.045(2) -0.001(2) 0.020(2) -0.003(2)
N31 0.067(2) 0.050(2) 0.063(2) 0.009(2) 0.026(2) 0.012(2)
N32 0.046(2) 0.041(2) 0.056(2) 0.005(2) 0.021(2) -0.001(2)
C1 0.042(2) 0.044(2) 0.046(2) -0.002(2) 0.016(2) -0.003(2)
C11 0.322(10) 0.159(6) 0.052(4) 0.125(6) 0.026(5) 0.014(4)
C12 0.142(6) 0.108(5) 0.275(9) 0.039(4) 0.120(6) 0.106(5)
C13 0.098(4) 0.070(3) 0.065(3) 0.028(3) 0.042(3) 0.017(3)
C14 0.065(3) 0.057(3) 0.044(3) 0.004(2) 0.025(2) -0.001(2)
C15 0.075(3) 0.067(3) 0.055(3) 0.013(2) 0.040(2) 0.001(2)
C16 0.052(2) 0.057(3) 0.056(3) 0.004(2) 0.029(2) -0.004(2)
C17 0.059(3) 0.071(3) 0.078(3) 0.018(2) 0.040(2) 0.007(3)
C18 0.118(5) 0.075(4) 0.149(5) 0.028(3) 0.060(4) 0.003(4)
C19 0.071(4) 0.136(5) 0.197(6) 0.032(4) 0.058(4) 0.039(5)
C21 0.069(4) 0.207(7) 0.257(8) -0.040(5) 0.079(5) -0.129(6)
C22 0.092(4) 0.176(6) 0.140(5) -0.007(4) 0.068(4) -0.060(5)
C23 0.069(3) 0.088(4) 0.087(4) 0.012(3) 0.041(3) -0.008(3)
C24 0.054(3) 0.051(3) 0.047(3) 0.003(2) 0.023(2) -0.007(2)
C25 0.065(3) 0.044(3) 0.053(3) 0.000(2) 0.025(2) -0.008(2)
C26 0.053(3) 0.039(2) 0.040(2) -0.008(2) 0.016(2) 0.000(2)
C27 0.056(3) 0.050(2) 0.053(3) -0.009(2) 0.014(2) -0.000(2)
C28 0.080(3) 0.103(4) 0.068(3) -0.036(3) 0.030(3) -0.009(3)
C29 0.079(3) 0.097(4) 0.070(3) -0.031(3) 0.017(3) -0.016(3)
C31 0.137(7) 0.155(8) 0.75(2) -0.024(6) -0.041(10) 0.258(12)
C32 0.180(8) 0.145(7) 0.377(13) 0.093(6) 0.146(8) 0.141(7)
C33 0.131(5) 0.056(4) 0.216(7) 0.027(4) 0.094(5) 0.051(4)
C34 0.074(3) 0.046(3) 0.080(3) 0.004(3) 0.036(3) 0.009(3)
C35 0.073(3) 0.043(3) 0.086(3) -0.013(2) 0.037(3) -0.006(2)
C36 0.046(3) 0.056(3) 0.053(3) -0.006(2) 0.022(2) -0.011(2)
C37 0.049(3) 0.060(3) 0.069(3) -0.009(2) 0.015(2) -0.020(2)
C38 0.088(4) 0.089(4) 0.070(3) 0.013(3) 0.007(3) -0.006(3)
C39 0.053(3) 0.119(4) 0.150(5) -0.014(3) 0.023(3) -0.016(4)

loop_
_geom_bond_atom_site_label_1
_geom_bond_atom_site_label_2
_geom_bond_distance
_geom_bond_publ_flag
_geom_bond_site_symmetry_1
_geom_bond_site_symmetry_2
N11 N12 1.371(4) ? . .
N11 C14 1.337(5) ? . .
N12 C1 1.457(5) ? . .
N12 C16 1.370(5) ? . .
N21 N22 1.369(4) ? . .
N21 C24 1.335(5) ? . .
N22 C1 1.438(5) ? . .
N22 C26 1.371(4) ? . .
N31 N32 1.382(4) ? . .
N31 C34 1.320(5) ? . .
N32 C1 1.446(5) ? . .
N32 C36 1.362(5) ? . .
C11 C13 1.498(6) ? . .
C12 C13 1.518(8) ? . .
C13 C14 1.486(6) ? . .
C14 C15 1.408(6) ? . .
C15 C16 1.364(6) ? . .
C16 C17 1.497(5) ? . .
C17 C18 1.518(6) ? . .
C17 C19 1.529(7) ? . .
C21 C23 1.448(8) ? . .
C22 C23 1.501(8) ? . .
C23 C24 1.514(6) ? . .
C24 C25 1.383(5) ? . .
C25 C26 1.371(6) ? . .
C26 C27 1.494(5) ? . .
C27 C28 1.526(6) ? . .
C27 C29 1.519(6) ? . .
C31 C33 1.23(1) ? . .
C32 C33 1.40(1) ? . .
C33 C34 1.497(7) ? . .
C34 C35 1.390(6) ? . .
C35 C36 1.369(6) ? . .
C36 C37 1.484(5) ? . .
C37 C38 1.544(6) ? . .
C37 C39 1.536(6) ? . .
C1 H1 0.9500 ? . .
C11 H2 0.9500 ? . .
C11 H3 0.9500 ? . .
C11 H4 0.9500 ? . .
C12 H5 0.9500 ? . .
C12 H6 0.9500 ? . .
C12 H7 0.9500 ? . .
C13 H8 0.9500 ? . .
C15 H9 0.9500 ? . .
C17 H10 0.9500 ? . .
C18 H11 0.9500 ? . .
C18 H12 0.9500 ? . .
C18 H13 0.9500 ? . .
C19 H14 0.9500 ? . .
C19 H15 0.9501 ? . .
C19 H16 0.9499 ? . .
C21 H17 0.9499 ? . .
C21 H18 0.9501 ? . .
C21 H19 0.9501 ? . .
C22 H20 0.9499 ? . .
C22 H21 0.9500 ? . .
C22 H22 0.9500 ? . .
C23 H23 0.9501 ? . .
C25 H24 0.9500 ? . .
C27 H25 0.9500 ? . .
C28 H26 0.9500 ? . .
C28 H27 0.9500 ? . .
C28 H28 0.9500 ? . .
C29 H29 0.9500 ? . .
C29 H30 0.9499 ? . .
C29 H31 0.9500 ? . .
C31 H32 0.9500 ? . .
C31 H33 0.9500 ? . .
C31 H34 0.9500 ? . .
C32 H35 0.9500 ? . .
C32 H36 0.9500 ? . .
C32 H37 0.9500 ? . .
C33 H38 0.9500 ? . .
C35 H39 0.9500 ? . .
C37 H40 0.9500 ? . .
C38 H41 0.9500 ? . .
C38 H42 0.9500 ? . .
C38 H43 0.9500 ? . .
C39 H44 0.9500 ? . .
C39 H45 0.9500 ? . .
C39 H46 0.9500 ? . .

loop_
_cod_related_entry_id
_cod_related_entry_database
_cod_related_entry_code
1 ChemSpider 11404313
